data_7121964
loop_
_publ_author_name
'Bao, Ling-Yu'
'Hao, Si-Jia'
'Xi, Sai-Fei'
'Yan, Xiaodong'
'Zhang, Hai-Xia'
'Shen, Rui'
'Gu, Zhi-Guo'

_publ_section_title
;
 Chiral supramolecular coordination cages as high-performance inhibitors
 against amyloid-\b aggregation.
;
_journal_issue 63
_journal_name_full 'Chemical communications (Cambridge, England)'
_journal_page_first 8725
_journal_page_last 8728
_journal_paper_doi 10.1039/c8cc04913k
_journal_volume 54
_journal_year 2018
_chemical_absolute_configuration rmad
_chemical_formula_moiety 'C228 H240 N36 Ni4'
_chemical_formula_sum 'C228 H240 N36 Ni4'
_chemical_formula_weight 3719.39
_space_group_crystal_system cubic
_space_group_IT_number 197
_space_group_name_Hall 'I 2 2 3'
_space_group_name_H-M_alt 'I 2 3'
_symmetry_space_group_name_Hall 'I 2 2 3'
_symmetry_space_group_name_H-M 'I 2 3'
_atom_sites_solution_hydrogens difmap
_audit_creation_method SHELXL-2014/7
_audit_update_record
;
2018-03-16 deposited with the CCDC.
2018-07-12 downloaded from the CCDC.
;
_cell_angle_alpha 90
_cell_angle_beta 90
_cell_angle_gamma 90
_cell_formula_units_Z 2
_cell_length_a 23.8389(14)
_cell_length_b 23.8389(14)
_cell_length_c 23.8389(14)
_cell_measurement_reflns_used 1437
_cell_measurement_temperature 173(2)
_cell_measurement_theta_max 23.19
_cell_measurement_theta_min 3.20
_cell_volume 13547.5(14)
_computing_structure_refinement 'SHELXL-2014/7 (Sheldrick, 2014)'
_diffrn_ambient_temperature 173(2)
_diffrn_measured_fraction_theta_full 0.995
_diffrn_measured_fraction_theta_max 0.995
_diffrn_measurement_device_type 'PHOTON100 CMOS detector'
_diffrn_radiation_type MoK\a
_diffrn_radiation_wavelength 0.71073
_diffrn_reflns_av_R_equivalents 0.0938
_diffrn_reflns_av_unetI/netI 0.1112
_diffrn_reflns_Laue_measured_fraction_full 0.995
_diffrn_reflns_Laue_measured_fraction_max 0.995
_diffrn_reflns_limit_h_max 26
_diffrn_reflns_limit_h_min -22
_diffrn_reflns_limit_k_max 23
_diffrn_reflns_limit_k_min -7
_diffrn_reflns_limit_l_max 26
_diffrn_reflns_limit_l_min -25
_diffrn_reflns_number 8663
_diffrn_reflns_point_group_measured_fraction_full 0.988
_diffrn_reflns_point_group_measured_fraction_max 0.988
_diffrn_reflns_theta_full 23.193
_diffrn_reflns_theta_max 23.193
_diffrn_reflns_theta_min 2.960
_exptl_absorpt_coefficient_mu 0.321
_exptl_absorpt_correction_T_max 0.7449
_exptl_absorpt_correction_T_min 0.5150
_exptl_absorpt_correction_type multi-scan
_exptl_absorpt_process_details 'SADABS (Bruker, 2014)'
_exptl_crystal_density_diffrn 0.912
_exptl_crystal_description block
_exptl_crystal_F_000 3944
_exptl_crystal_size_max 0.350
_exptl_crystal_size_mid 0.320
_exptl_crystal_size_min 0.210
_refine_diff_density_max 0.385
_refine_diff_density_min -0.291
_refine_diff_density_rms 0.051
_refine_ls_abs_structure_details
;
 Flack x determined using 441 quotients [(I+)-(I-)]/[(I+)+(I-)]
 (Parsons, Flack and Wagner, Acta Cryst. B69 (2013) 249-259).
;
_refine_ls_abs_structure_Flack 0.01(3)
_refine_ls_extinction_method none
_refine_ls_goodness_of_fit_ref 1.193
_refine_ls_hydrogen_treatment constr
_refine_ls_matrix_type full
_refine_ls_number_parameters 400
_refine_ls_number_reflns 3211
_refine_ls_number_restraints 526
_refine_ls_restrained_S_all 1.175
_refine_ls_R_factor_all 0.1814
_refine_ls_R_factor_gt 0.0799
_refine_ls_shift/su_max 0.001
_refine_ls_shift/su_mean 0.000
_refine_ls_structure_factor_coef Fsqd
_refine_ls_weighting_details 'w=1/[\s^2^(Fo^2^)+(0.0973P)^2^+4.9153P] where P=(Fo^2^+2Fc^2^)/3'
_refine_ls_weighting_scheme calc
_refine_ls_wR_factor_gt 0.2035
_refine_ls_wR_factor_ref 0.2549
_reflns_Friedel_coverage 0.830
_reflns_Friedel_fraction_full 0.978
_reflns_Friedel_fraction_max 0.978
_reflns_number_gt 1513
_reflns_number_total 3211
_reflns_threshold_expression 'I > 2\s(I)'
_cod_data_source_file c8cc04913k2.cif
_cod_data_source_block 23_sq
_cod_depositor_comments 'Adding full bibliography for 7121962--7121964.cif.'
_cod_original_cell_volume 13547(2)
_cod_database_code 7121964
_shelx_shelxl_version_number 2014/7
_shelx_space_group_comment
;
The symmetry employed for this shelxl refinement is uniquely defined
by the following loop, which should always be used as a source of
symmetry information in preference to the above space-group names.
They are only intended as comments.
;
_shelx_estimated_absorpt_t_min 0.896
_shelx_estimated_absorpt_t_max 0.936

loop_
_space_group_symop_operation_xyz
'x, y, z'
'-x, -y, z'
'-x, y, -z'
'x, -y, -z'
'z, x, y'
'z, -x, -y'
'-z, -x, y'
'-z, x, -y'
'y, z, x'
'-y, z, -x'
'y, -z, -x'
'-y, -z, x'
'x+1/2, y+1/2, z+1/2'
'-x+1/2, -y+1/2, z+1/2'
'-x+1/2, y+1/2, -z+1/2'
'x+1/2, -y+1/2, -z+1/2'
'z+1/2, x+1/2, y+1/2'
'z+1/2, -x+1/2, -y+1/2'
'-z+1/2, -x+1/2, y+1/2'
'-z+1/2, x+1/2, -y+1/2'
'y+1/2, z+1/2, x+1/2'
'-y+1/2, z+1/2, -x+1/2'
'y+1/2, -z+1/2, -x+1/2'
'-y+1/2, -z+1/2, x+1/2'

loop_
_atom_site_label
_atom_site_type_symbol
_atom_site_fract_x
_atom_site_fract_y
_atom_site_fract_z
_atom_site_U_iso_or_equiv
_atom_site_adp_type
_atom_site_occupancy
_atom_site_site_symmetry_order
_atom_site_calc_flag
_atom_site_refinement_flags_posn
_atom_site_refinement_flags_adp
_atom_site_refinement_flags_occupancy
C17 C 0.2888(14) 1.0090(13) 0.8666(10) 0.087(9) Uani 0.5 1 d D U P
H17A H 0.3211 0.9852 0.8626 0.104 Uiso 0.5 1 d R U P
H17B H 0.2928 1.0399 0.8411 0.104 Uiso 0.5 1 d R U P
C18 C 0.2889(14) 1.0284(10) 0.9262(9) 0.082(8) Uani 0.5 1 d D U P
H18A H 0.2591 1.0554 0.9276 0.099 Uiso 0.5 1 d R U P
H18B H 0.3231 1.0484 0.9332 0.099 Uiso 0.5 1 d R U P
C19 C 0.2899(18) 0.9817(17) 0.9707(12) 0.132(11) Uani 0.5 1 d D U P
H19A H 0.3170 0.9520 0.9676 0.158 Uiso 0.5 1 d R U P
H19B H 0.2534 0.9651 0.9672 0.158 Uiso 0.5 1 d R U P
C20 C 0.2753(16) 1.004(2) 1.0307(12) 0.163(12) Uani 0.5 1 d D U P
H20A H 0.2388 1.0038 1.0477 0.196 Uiso 0.5 1 d R U P
H20B H 0.2870 1.0419 1.0264 0.196 Uiso 0.5 1 d R U P
C21 C 0.3248(16) 0.998(2) 1.0708(16) 0.174(13) Uani 0.5 1 d D U P
H21A H 0.3622 1.0095 1.0607 0.209 Uiso 0.5 1 d R U P
H21B H 0.3220 0.9588 1.0646 0.209 Uiso 0.5 1 d R U P
C22 C 0.3138(16) 0.999(2) 1.1320(16) 0.144(13) Uani 0.5 1 d D U P
H22A H 0.3426 1.0241 1.1452 0.173 Uiso 0.5 1 d R U P
H22B H 0.3166 0.9646 1.1524 0.173 Uiso 0.5 1 d R U P
N1 N 0.1831(12) 0.9069(12) 0.8305(16) 0.057(7) Uani 0.5 1 d D U P
C1 C 0.2353(14) 0.9203(12) 0.8437(14) 0.069(9) Uani 0.5 1 d D U P
N2 N 0.2364(13) 0.9753(12) 0.8523(12) 0.077(8) Uani 0.5 1 d D U P
C2 C 0.1840(13) 0.9983(14) 0.8473(17) 0.078(9) Uani 0.5 1 d D U P
H2A H 0.1750 1.0374 0.8515 0.094 Uiso 0.5 1 d R U P
C3 C 0.1500(14) 0.9542(15) 0.8340(17) 0.082(9) Uani 0.5 1 d D U P
H3A H 0.1103 0.9563 0.8278 0.098 Uiso 0.5 1 d R U P
C4 C 0.2775(16) 0.8774(14) 0.846(2) 0.070(11) Uani 0.5 1 d D U P
H4A H 0.3148 0.8847 0.8597 0.084 Uiso 0.5 1 d R U P
N3 N 0.2657(13) 0.8303(12) 0.8289(19) 0.055(9) Uani 0.5 1 d D U P
C5 C 0.3062(12) 0.7850(12) 0.8305(14) 0.065(9) Uani 0.5 1 d D U P
H5A H 0.2993 0.7642 0.7968 0.078 Uiso 0.5 1 d R U P
C6 C 0.2973(10) 0.7445(12) 0.8770(13) 0.074(10) Uani 0.5 1 d D U P
C7 C 0.2816(16) 0.7607(16) 0.9295(15) 0.103(13) Uani 0.5 1 d D U P
H7A H 0.2771 0.8002 0.9360 0.124 Uiso 0.5 1 d R U P
C8 C 0.2737(18) 0.7220(17) 0.9754(15) 0.101(13) Uani 0.5 1 d D U P
H8A H 0.2678 0.7361 1.0127 0.121 Uiso 0.5 1 d R U P
C9 C 0.2772(16) 0.6653(17) 0.9652(15) 0.105(13) Uani 0.5 1 d D U P
H9A H 0.2664 0.6389 0.9936 0.126 Uiso 0.5 1 d R U P
C10 C 0.295(2) 0.6487(14) 0.9140(16) 0.102(12) Uani 0.5 1 d D U P
C11 C 0.302(2) 0.6879(12) 0.8678(17) 0.101(11) Uani 0.5 1 d D U P
C12 C 0.320(2) 0.6679(18) 0.8170(17) 0.115(14) Uani 0.5 1 d D U P
H12A H 0.3284 0.6938 0.7874 0.138 Uiso 0.5 1 d R U P
C13 C 0.332(2) 0.6115(18) 0.8113(19) 0.133(15) Uani 0.5 1 d D U P
H13A H 0.3405 0.5974 0.7745 0.159 Uiso 0.5 1 d R U P
C14 C 0.322(2) 0.5722(16) 0.856(2) 0.124(15) Uani 0.5 1 d D U P
H14A H 0.3299 0.5331 0.8508 0.149 Uiso 0.5 1 d R U P
C15 C 0.302(3) 0.5921(15) 0.9074(18) 0.120(14) Uani 0.5 1 d D U P
H15A H 0.2928 0.5666 0.9371 0.144 Uiso 0.5 1 d R U P
C16 C 0.3679(11) 0.8020(15) 0.8285(14) 0.053(9) Uani 0.5 1 d D U P
H16A H 0.3734 0.8276 0.7980 0.080 Uiso 0.5 1 d R U P
H16B H 0.3778 0.8200 0.8631 0.080 Uiso 0.5 1 d R U P
H16C H 0.3911 0.7695 0.8231 0.080 Uiso 0.5 1 d R U P
N1' N 0.1954(16) 1.0867(16) 1.162(2) 0.107(13) Uani 0.5 1 d D U P
C1' C 0.2497(16) 1.0801(14) 1.1558(17) 0.091(11) Uani 0.5 1 d D U P
N2' N 0.2570(15) 1.0262(14) 1.1446(15) 0.111(12) Uani 0.5 1 d D U P
C2' C 0.2080(16) 0.9964(17) 1.146(2) 0.108(13) Uani 0.5 1 d D U P
H2'A H 0.2034 0.9566 1.1425 0.130 Uiso 0.5 1 d R U P
C3' C 0.1677(16) 1.0365(19) 1.153(2) 0.113(14) Uani 0.5 1 d D U P
H3'A H 0.1278 1.0314 1.1516 0.135 Uiso 0.5 1 d R U P
C4' C 0.2878(15) 1.1263(13) 1.164(2) 0.078(12) Uani 0.5 1 d D U P
H4'A H 0.3274 1.1194 1.1650 0.094 Uiso 0.5 1 d R U P
N3' N 0.2680(17) 1.1740(12) 1.165(2) 0.081(12) Uani 0.5 1 d D U P
C5' C 0.3037(18) 1.2233(13) 1.1717(15) 0.095(12) Uani 0.5 1 d D U P
H5'A H 0.2917 1.2448 1.2036 0.114 Uiso 0.5 1 d R U P
C6' C 0.3010(11) 1.2601(11) 1.1201(13) 0.078(10) Uani 0.5 1 d D U P
C7' C 0.2941(14) 1.2352(13) 1.0690(12) 0.071(9) Uani 0.5 1 d D U P
H7'A H 0.2907 1.1951 1.0674 0.085 Uiso 0.5 1 d R U P
C8' C 0.2880(15) 1.2681(13) 1.0188(12) 0.067(9) Uani 0.5 1 d D U P
H8'A H 0.2824 1.2504 0.9830 0.081 Uiso 0.5 1 d R U P
C9' C 0.2937(13) 1.3246(13) 1.0254(11) 0.071(8) Uani 0.5 1 d D U P
H9'A H 0.2896 1.3472 0.9923 0.085 Uiso 0.5 1 d R U P
C10' C 0.301(2) 1.3515(11) 1.0745(12) 0.076(9) Uani 0.5 1 d D U P
C11' C 0.307(2) 1.3171(10) 1.1252(11) 0.073(9) Uani 0.5 1 d D U P
C12' C 0.3178(18) 1.3457(11) 1.1741(11) 0.057(7) Uani 0.5 1 d D U P
H12B H 0.3213 1.3245 1.2082 0.068 Uiso 0.5 1 d R U P
C13' C 0.3227(16) 1.4032(11) 1.1768(12) 0.067(8) Uani 0.5 1 d D U P
H13B H 0.3316 1.4213 1.2117 0.081 Uiso 0.5 1 d R U P
C14' C 0.315(2) 1.4372(12) 1.1274(13) 0.076(9) Uani 0.5 1 d D U P
H14B H 0.3191 1.4772 1.1289 0.092 Uiso 0.5 1 d R U P
C15' C 0.303(2) 1.4092(12) 1.0774(13) 0.086(10) Uani 0.5 1 d D U P
H15B H 0.2964 1.4306 1.0440 0.103 Uiso 0.5 1 d R U P
C16' C 0.3653(18) 1.2112(19) 1.184(2) 0.110(16) Uani 0.5 1 d D U P
H16D H 0.3700 1.1882 1.2164 0.165 Uiso 0.5 1 d R U P
H16E H 0.3781 1.1911 1.1512 0.165 Uiso 0.5 1 d R U P
H16F H 0.3867 1.2450 1.1879 0.165 Uiso 0.5 1 d R U P
Ni1 Ni 0.17641(8) 0.82359(8) 0.82359(8) 0.0814(11) Uani 1 3 d S T P

loop_
_atom_site_aniso_label
_atom_site_aniso_U_11
_atom_site_aniso_U_22
_atom_site_aniso_U_33
_atom_site_aniso_U_23
_atom_site_aniso_U_13
_atom_site_aniso_U_12
C17 0.12(2) 0.069(16) 0.071(16) -0.012(13) 0.005(16) -0.021(17)
C18 0.105(18) 0.073(16) 0.069(15) -0.026(13) -0.026(15) -0.018(14)
C19 0.16(2) 0.12(2) 0.111(19) -0.008(16) 0.02(2) 0.03(2)
C20 0.19(3) 0.15(2) 0.15(2) -0.01(2) 0.03(2) 0.03(3)
C21 0.19(3) 0.17(2) 0.16(2) 0.00(2) 0.01(2) 0.03(2)
C22 0.16(3) 0.14(2) 0.13(2) 0.01(2) 0.00(2) 0.04(2)
N1 0.062(13) 0.044(13) 0.065(15) 0.007(12) 0.000(13) -0.031(11)
C1 0.095(18) 0.071(18) 0.039(15) 0.000(14) 0.002(13) -0.013(15)
N2 0.102(18) 0.074(15) 0.055(14) -0.013(12) 0.008(13) 0.010(14)
C2 0.11(2) 0.059(16) 0.069(17) -0.011(14) -0.010(18) -0.005(17)
C3 0.087(18) 0.080(18) 0.078(19) -0.030(16) 0.000(16) 0.002(15)
C4 0.10(2) 0.07(2) 0.042(18) 0.000(15) 0.004(15) 0.000(18)
N3 0.062(15) 0.07(2) 0.030(15) 0.015(15) -0.004(13) -0.013(17)
C5 0.064(15) 0.076(17) 0.056(16) 0.022(14) -0.021(14) -0.007(14)
C6 0.057(16) 0.094(19) 0.071(18) 0.010(17) -0.042(15) -0.009(16)
C7 0.09(2) 0.12(2) 0.10(2) -0.005(19) -0.057(19) -0.026(18)
C8 0.09(2) 0.13(2) 0.08(2) -0.004(19) -0.056(17) -0.01(2)
C9 0.095(18) 0.13(2) 0.090(19) 0.004(17) -0.063(15) 0.022(17)
C10 0.076(17) 0.13(2) 0.10(2) 0.01(2) -0.060(17) -0.008(17)
C11 0.059(17) 0.13(2) 0.11(2) 0.00(2) -0.039(17) -0.029(17)
C12 0.07(2) 0.15(2) 0.13(3) 0.03(2) -0.01(2) -0.07(2)
C13 0.12(2) 0.14(3) 0.14(3) 0.02(2) 0.01(2) -0.04(2)
C14 0.12(2) 0.13(3) 0.12(3) 0.03(2) -0.01(3) -0.01(2)
C15 0.12(2) 0.13(2) 0.11(3) 0.02(2) -0.04(2) -0.01(2)
C16 0.046(14) 0.07(2) 0.044(15) -0.005(14) -0.007(12) -0.014(12)
N1' 0.12(3) 0.08(2) 0.12(2) -0.003(19) -0.01(2) 0.03(2)
C1' 0.12(2) 0.078(19) 0.074(19) 0.009(17) 0.002(17) 0.043(18)
N2' 0.14(2) 0.109(19) 0.090(18) -0.026(15) -0.005(18) 0.038(18)
C2' 0.13(3) 0.09(2) 0.10(2) -0.031(18) 0.00(2) 0.01(2)
C3' 0.12(3) 0.10(2) 0.12(3) -0.04(2) 0.00(2) 0.01(2)
C4' 0.12(2) 0.07(2) 0.05(2) 0.022(16) 0.015(18) 0.034(18)
N3' 0.12(2) 0.07(2) 0.06(2) 0.016(17) 0.008(18) 0.04(2)
C5' 0.12(2) 0.085(18) 0.075(19) 0.017(18) 0.006(19) 0.023(18)
C6' 0.082(18) 0.084(18) 0.067(17) 0.000(16) -0.010(16) 0.027(16)
C7' 0.046(15) 0.095(19) 0.072(18) 0.009(16) 0.000(15) 0.027(14)
C8' 0.060(17) 0.099(18) 0.043(14) -0.015(13) 0.013(14) 0.035(14)
C9' 0.075(16) 0.093(16) 0.044(12) -0.007(12) 0.042(12) -0.014(14)
C10' 0.098(19) 0.087(16) 0.044(13) -0.005(13) 0.005(15) 0.003(15)
C11' 0.081(18) 0.092(16) 0.045(13) 0.000(14) -0.002(14) 0.006(16)
C12' 0.059(16) 0.079(16) 0.033(11) 0.013(12) -0.011(12) -0.001(15)
C13' 0.088(18) 0.068(15) 0.046(13) 0.006(14) -0.032(14) 0.010(16)
C14' 0.11(2) 0.065(16) 0.052(16) 0.002(13) -0.002(15) -0.020(16)
C15' 0.13(2) 0.069(17) 0.063(16) -0.007(14) 0.019(17) 0.012(16)
C16' 0.15(3) 0.08(2) 0.10(3) 0.00(2) 0.00(2) 0.03(2)
Ni1 0.0814(11) 0.0814(11) 0.0814(11) 0.0028(11) -0.0028(11) -0.0028(11)

loop_
_atom_type_symbol
_atom_type_description
_atom_type_scat_dispersion_real
_atom_type_scat_dispersion_imag
_atom_type_scat_source
C C 0.0033 0.0016 'International Tables Vol C Tables 4.2.6.8 and 6.1.1.4'
H H 0.0000 0.0000 'International Tables Vol C Tables 4.2.6.8 and 6.1.1.4'
N N 0.0061 0.0033 'International Tables Vol C Tables 4.2.6.8 and 6.1.1.4'
Ni Ni 0.3393 1.1124 'International Tables Vol C Tables 4.2.6.8 and 6.1.1.4'

loop_
_geom_angle_atom_site_label_1
_geom_angle_atom_site_label_2
_geom_angle_atom_site_label_3
_geom_angle
_geom_angle_site_symmetry_1
_geom_angle_site_symmetry_3
C22 C17 N2' 114(7) 4_577 4_577
C22 C17 C18 92(5) 4_577 .
N2' C17 C18 116(3) 4_577 .
C22 C17 N2 129(6) 4_577 .
N2' C17 N2 15(2) 4_577 .
C18 C17 N2 112(2) . .
C22 C17 C21 57(4) 4_577 4_577
N2' C17 C21 117(4) 4_577 4_577
C18 C17 C21 37.9(18) . 4_577
N2 C17 C21 123(3) . 4_577
C22 C17 C2' 157(7) 4_577 4_577
N2' C17 C2' 43(2) 4_577 4_577
C18 C17 C2' 100(3) . 4_577
N2 C17 C2' 28.6(17) . 4_577
C21 C17 C2' 128(3) 4_577 4_577
C22 C17 H17A 20.2 4_577 .
N2' C17 H17A 94.3 4_577 .
C18 C17 H17A 105.9 . .
N2 C17 H17A 108.9 . .
C21 C17 H17A 68.1 4_577 .
C2' C17 H17A 137.3 4_577 .
C22 C17 H17B 100.2 4_577 .
N2' C17 H17B 118.2 4_577 .
C18 C17 H17B 111.4 . .
N2 C17 H17B 110.2 . .
C21 C17 H17B 125.1 4_577 .
C2' C17 H17B 92.8 4_577 .
H17A C17 H17B 108.0 . .
C21 C18 C20 78(3) 4_577 4_577
C21 C18 C17 83(3) 4_577 .
C20 C18 C17 124(3) 4_577 .
C21 C18 C19 61(3) 4_577 .
C20 C18 C19 18(3) 4_577 .
C17 C18 C19 116(2) . .
C21 C18 C22 62(2) 4_577 4_577
C20 C18 C22 121(4) 4_577 4_577
C17 C18 C22 22.5(19) . 4_577
C19 C18 C22 107(3) . 4_577
C21 C18 H18A 172.1 4_577 .
C20 C18 H18A 100.3 4_577 .
C17 C18 H18A 103.8 . .
C19 C18 H18A 118.3 . .
C22 C18 H18A 124.4 4_577 .
C21 C18 H18B 66.8 4_577 .
C20 C18 H18B 111.2 4_577 .
C17 C18 H18B 108.7 . .
C19 C18 H18B 103.1 . .
C22 C18 H18B 92.2 4_577 .
H18A C18 H18B 106.9 . .
C20 C19 C21 98(7) 4_577 4_577
C20 C19 C18 55(6) 4_577 .
C21 C19 C18 43(2) 4_577 .
C20 C19 C20 70(7) 4_577 .
C21 C19 C20 133(3) 4_577 .
C18 C19 C20 113(2) . .
C20 C19 C19 71(8) 4_577 4_577
C21 C19 C19 115(4) 4_577 4_577
C18 C19 C19 102(3) . 4_577
C20 C19 C19 17(2) . 4_577
C20 C19 H19A 171.7 4_577 .
C21 C19 H19A 78.0 4_577 .
C18 C19 H19A 119.5 . .
C20 C19 H19A 117.7 . .
C19 C19 H19A 117.0 4_577 .
C20 C19 H19B 69.5 4_577 .
C21 C19 H19B 129.0 4_577 .
C18 C19 H19B 103.0 . .
C20 C19 H19B 90.8 . .
C19 C19 H19B 106.9 4_577 .
H19A C19 H19B 107.5 . .
C19 C20 C18 107(7) 4_577 4_577
C19 C20 C20 91(6) 4_577 4_577
C18 C20 C20 135(6) 4_577 4_577
C19 C20 C21 63(6) 4_577 .
C18 C20 C21 44(2) 4_577 .
C20 C20 C21 127.9(19) 4_577 .
C19 C20 C19 91(8) 4_577 .
C18 C20 C19 118(3) 4_577 .
C20 C20 C19 19(3) 4_577 .
C21 C20 C19 112(3) . .
C19 C20 H20A 131.2 4_577 .
C18 C20 H20A 84.1 4_577 .
C20 C20 H20A 114.9 4_577 .
C21 C20 H20A 115.9 . .
C19 C20 H20A 126.3 . .
C19 C20 H20B 27.8 4_577 .
C18 C20 H20B 124.0 4_577 .
C20 C20 H20B 90.3 4_577 .
C21 C20 H20B 85.3 . .
C19 C20 H20B 99.0 . .
H20A C20 H20B 107.5 . .
C18 C21 C19 77(3) 4_577 4_577
C18 C21 C22 78(4) 4_577 .
C19 C21 C22 127(3) 4_577 .
C18 C21 C20 58(3) 4_577 .
C19 C21 C20 19(3) 4_577 .
C22 C21 C20 119(2) . .
C18 C21 C17 59(2) 4_577 4_577
C19 C21 C17 111(3) 4_577 4_577
C22 C21 C17 21(2) . 4_577
C20 C21 C17 99(2) . 4_577
C18 C21 H21A 157.3 4_577 .
C19 C21 H21A 106.7 4_577 .
C22 C21 H21A 114.0 . .
C20 C21 H21A 122.7 . .
C17 C21 H21A 134.8 4_577 .
C18 C21 H21B 50.6 4_577 .
C19 C21 H21B 100.7 4_577 .
C22 C21 H21B 98.6 . .
C20 C21 H21B 85.8 . .
C17 C21 H21B 89.8 4_577 .
H21A C21 H21B 107.3 . .
C17 C22 C21 103(5) 4_577 .
C17 C22 N2' 44(5) 4_577 .
C21 C22 N2' 111(2) . .
C17 C22 C18 65(5) 4_577 4_577
C21 C22 C18 40(2) . 4_577
N2' C22 C18 91(2) . 4_577
C17 C22 H22A 148.4 4_577 .
C21 C22 H22A 101.8 . .
N2' C22 H22A 108.0 . .
C18 C22 H22A 141.4 4_577 .
C17 C22 H22B 76.8 4_577 .
C21 C22 H22B 118.5 . .
N2' C22 H22B 108.8 . .
C18 C22 H22B 96.3 4_577 .
H22A C22 H22B 108.3 . .
N1' N1 C1 19(10) 4_577 .
N1' N1 C3 95(10) 4_577 .
C1 N1 C3 109(2) . .
N1' N1 C3' 72(9) 4_577 4_577
C1 N1 C3' 87(3) . 4_577
C3 N1 C3' 23.1(19) . 4_577
N1' N1 C1' 22(9) 4_577 4_577
C1 N1 C1' 4.0(19) . 4_577
C3 N1 C1' 113(2) . 4_577
C3' N1 C1' 91(3) 4_577 4_577
N1' N1 Ni1 121(10) 4_577 .
C1 N1 Ni1 109.5(18) . .
C3 N1 Ni1 141(2) . .
C3' N1 Ni1 158(3) 4_577 .
C1' N1 Ni1 106(2) 4_577 .
C1' C1 N1' 167(10) 4_577 4_577
C1' C1 N1 160(9) 4_577 .
N1' C1 N1 7(4) 4_577 .
C1' C1 N2 90(8) 4_577 .
N1' C1 N2 102(4) 4_577 .
N1 C1 N2 107(2) . .
C1' C1 N2' 70(8) 4_577 4_577
N1' C1 N2' 123(5) 4_577 4_577
N1 C1 N2' 128(3) . 4_577
N2 C1 N2' 20.7(19) . 4_577
C1' C1 C4 44(9) 4_577 .
N1' C1 C4 125(4) 4_577 .
N1 C1 C4 120(2) . .
N2 C1 C4 133(2) . .
N2' C1 C4 112(3) 4_577 .
C1' C1 C4' 41(7) 4_577 4_577
N1' C1 C4' 127(4) 4_577 4_577
N1 C1 C4' 121(3) . 4_577
N2 C1 C4' 131(3) . 4_577
N2' C1 C4' 110(3) 4_577 4_577
C4 C1 C4' 9(3) . 4_577
C1' C1 C3' 149(9) 4_577 4_577
N1' C1 C3' 44(3) 4_577 4_577
N1 C1 C3' 49(2) . 4_577
N2 C1 C3' 59(2) . 4_577
N2' C1 C3' 79(3) 4_577 4_577
C4 C1 C3' 166(3) . 4_577
C4' C1 C3' 170(3) 4_577 4_577
N2' N2 C2' 138(8) 4_577 4_577
N2' N2 C1 88(6) 4_577 .
C2' N2 C1 133(4) 4_577 .
N2' N2 C2 160(6) 4_577 .
C2' N2 C2 22(3) 4_577 .
C1 N2 C2 111(2) . .
N2' N2 C1' 74(5) 4_577 4_577
C2' N2 C1' 148(5) 4_577 4_577
C1 N2 C1' 15(2) . 4_577
C2 N2 C1' 126(3) . 4_577
N2' N2 C17 36(6) 4_577 .
C2' N2 C17 102(3) 4_577 .
C1 N2 C17 125(2) . .
C2 N2 C17 123.8(18) . .
C1' N2 C17 110(3) 4_577 .
N2' N2 C3' 166(8) 4_577 4_577
C2' N2 C3' 55(3) 4_577 4_577
C1 N2 C3' 79(3) . 4_577
C2 N2 C3' 33(2) . 4_577
C1' N2 C3' 93(3) 4_577 4_577
C17 N2 C3' 156(3) . 4_577
N2' N2 N1' 120(6) 4_577 4_577
C2' N2 N1' 101(4) 4_577 4_577
C1 N2 N1' 32(2) . 4_577
C2 N2 N1' 79(2) . 4_577
C1' N2 N1' 46.4(18) 4_577 4_577
C17 N2 N1' 157(3) . 4_577
C3' N2 N1' 46.8(15) 4_577 4_577
C2' C2 C3' 126(8) 4_577 4_577
C2' C2 C3 141(5) 4_577 .
C3' C2 C3 18(4) 4_577 .
C2' C2 N2 37(5) 4_577 .
C3' C2 N2 91(4) 4_577 .
C3 C2 N2 105(2) . .
C2' C2 N2' 31(4) 4_577 4_577
C3' C2 N2' 96(4) 4_577 4_577
C3 C2 N2' 110(2) . 4_577
N2 C2 N2' 5.2(16) . 4_577
C2' C2 H2A 89.3 4_577 .
C3' C2 H2A 141.6 4_577 .
C3 C2 H2A 129.7 . .
N2 C2 H2A 125.6 . .
N2' C2 H2A 120.4 4_577 .
C3' C3 C2 30(7) 4_577 .
C3' C3 N1 86(6) 4_577 .
C2 C3 N1 108(2) . .
C3' C3 N1' 71(6) 4_577 4_577
C2 C3 N1' 94(3) . 4_577
N1 C3 N1' 15(2) . 4_577
C3' C3 C2' 23(7) 4_577 4_577
C2 C3 C2' 11.7(17) . 4_577
N1 C3 C2' 96(2) . 4_577
N1' C3 C2' 82(3) 4_577 4_577
C3' C3 H3A 142.4 4_577 .
C2 C3 H3A 125.6 . .
N1 C3 H3A 126.6 . .
N1' C3 H3A 140.8 4_577 .
C2' C3 H3A 137.3 4_577 .
C4' C4 C1' 124(10) 4_577 4_577
C4' C4 N3 73(10) 4_577 .
C1' C4 N3 129(4) 4_577 .
C4' C4 N3' 75(9) 4_577 4_577
C1' C4 N3' 134(5) 4_577 4_577
N3 C4 N3' 8(4) . 4_577
C4' C4 C1 129(10) 4_577 .
C1' C4 C1 11(3) 4_577 .
N3 C4 C1 118(3) . .
N3' C4 C1 123(4) 4_577 .
C4' C4 H4A 68.7 4_577 .
C1' C4 H4A 111.5 4_577 .
N3 C4 H4A 119.4 . .
N3' C4 H4A 114.3 4_577 .
C1 C4 H4A 122.2 . .
N3' N3 C4' 104(10) 4_577 4_577
N3' N3 C4 101(10) 4_577 .
C4' N3 C4 17(4) 4_577 .
N3' N3 C5 50(10) 4_577 .
C4' N3 C5 111(3) 4_577 .
C4 N3 C5 121(2) . .
N3' N3 C5' 51(10) 4_577 4_577
C4' N3 C5' 118(4) 4_577 4_577
C4 N3 C5' 128(3) . 4_577
C5 N3 C5' 7(3) . 4_577
N3' N3 Ni1 108(10) 4_577 .
C4' N3 Ni1 121(3) 4_577 .
C4 N3 Ni1 108(2) . .
C5 N3 Ni1 127.6(17) . .
C5' N3 Ni1 121(3) 4_577 .
C5' C5 N3' 120(10) 4_577 4_577
C5' C5 C16' 106(10) 4_577 4_577
N3' C5 C16' 129(4) 4_577 4_577
C5' C5 N3 119(10) 4_577 .
N3' C5 N3 6(4) 4_577 .
C16' C5 N3 126(3) 4_577 .
C5' C5 C6 63(10) 4_577 .
N3' C5 C6 109(3) 4_577 .
C16' C5 C6 111(3) 4_577 .
N3 C5 C6 114.1(17) . .
C5' C5 C16 121(10) 4_577 .
N3' C5 C16 118(3) 4_577 .
C16' C5 C16 16(3) 4_577 .
N3 C5 C16 116.4(17) . .
C6 C5 C16 109.5(15) . .
C5' C5 C6' 63(10) 4_577 4_577
N3' C5 C6' 113(4) 4_577 4_577
C16' C5 C6' 107(3) 4_577 4_577
N3 C5 C6' 118(2) . 4_577
C6 C5 C6' 4.0(17) . 4_577
C16 C5 C6' 106(2) . 4_577
C5' C5 H5A 42.3 4_577 .
N3' C5 H5A 108.7 4_577 .
C16' C5 H5A 90.2 4_577 .
N3 C5 H5A 104.3 . .
C6 C5 H5A 105.4 . .
C16 C5 H5A 106.1 . .
C6' C5 H5A 104.9 4_577 .
C6' C6 C5' 134(10) 4_577 4_577
C6' C6 C7 87(10) 4_577 .
C5' C6 C7 130(3) 4_577 .
C6' C6 C11 48(10) 4_577 .
C5' C6 C11 113(3) 4_577 .
C7 C6 C11 117(2) . .
C6' C6 C7' 82(10) 4_577 4_577
C5' C6 C7' 126(3) 4_577 4_577
C7 C6 C7' 13(3) . 4_577
C11 C6 C7' 120(3) . 4_577
C6' C6 C5 135(10) 4_577 .
C5' C6 C5 8(3) 4_577 .
C7 C6 C5 122.7(18) . .
C11 C6 C5 120.6(18) . .
C7' C6 C5 118(3) 4_577 .
C6' C6 C11' 41(10) 4_577 4_577
C5' C6 C11' 120(3) 4_577 4_577
C7 C6 C11' 111(2) . 4_577
C11 C6 C11' 8(3) . 4_577
C7' C6 C11' 113(3) 4_577 4_577
C5 C6 C11' 127(2) . 4_577
C7' C7 C6' 83(10) 4_577 4_577
C7' C7 C6 86(10) 4_577 .
C6' C7 C6 7(2) 4_577 .
C7' C7 C8 104(10) 4_577 .
C6' C7 C8 118(3) 4_577 .
C6 C7 C8 123(2) . .
C7' C7 C8' 88(10) 4_577 4_577
C6' C7 C8' 123(4) 4_577 4_577
C6 C7 C8' 129(3) . 4_577
C8 C7 C8' 17(3) . 4_577
C7' C7 H7A 77.5 4_577 .
C6' C7 H7A 122.3 4_577 .
C6 C7 H7A 117.2 . .
C8 C7 H7A 119.3 . .
C8' C7 H7A 110.3 4_577 .
C8' C8 C9' 101(10) 4_577 4_577
C8' C8 C9 123(10) 4_577 .
C9' C8 C9 22(2) 4_577 .
C8' C8 C7 78(9) 4_577 .
C9' C8 C7 122(3) 4_577 .
C9 C8 C7 119(2) . .
C8' C8 C7' 68(8) 4_577 4_577
C9' C8 C7' 118(4) 4_577 4_577
C9 C8 C7' 120(3) . 4_577
C7 C8 C7' 11(3) . 4_577
C8' C8 H8A 68.5 4_577 .
C9' C8 H8A 113.2 4_577 .
C9 C8 H8A 121.1 . .
C7 C8 H8A 119.8 . .
C7' C8 H8A 116.7 4_577 .
C9' C9 C10' 98(7) 4_577 4_577
C9' C9 C10 107(7) 4_577 .
C10' C9 C10 11(4) 4_577 .
C9' C9 C8 61(7) 4_577 .
C10' C9 C8 120(3) 4_577 .
C10 C9 C8 118(2) . .
C9' C9 C8' 48(6) 4_577 4_577
C10' C9 C8' 116(4) 4_577 4_577
C10 C9 C8' 116(3) . 4_577
C8 C9 C8' 13(3) . 4_577
C9' C9 H9A 101.8 4_577 .
C10' C9 H9A 118.3 4_577 .
C10 C9 H9A 122.0 . .
C8 C9 H9A 120.2 . .
C8' C9 H9A 120.5 4_577 .
C10' C10 C11' 125(10) 4_577 4_577
C10' C10 C9 49(10) 4_577 .
C11' C10 C9 123(3) 4_577 .
C10' C10 C15 92(10) 4_577 .
C11' C10 C15 122(3) 4_577 .
C9 C10 C15 115(3) . .
C10' C10 C15' 78(9) 4_577 4_577
C11' C10 C15' 135(4) 4_577 4_577
C9 C10 C15' 101(3) . 4_577
C15 C10 C15' 15(3) . 4_577
C10' C10 C11 130(10) 4_577 .
C11' C10 C11 6(4) 4_577 .
C9 C10 C11 122(2) . .
C15 C10 C11 122(2) . .
C15' C10 C11 137(3) 4_577 .
C10' C10 C9' 37(10) 4_577 4_577
C11' C10 C9' 115(3) 4_577 4_577
C9 C10 C9' 18(2) . 4_577
C15 C10 C9' 120(3) . 4_577
C15' C10 C9' 105(3) 4_577 4_577
C11 C10 C9' 116(3) . 4_577
C11' C11 C6' 110(10) 4_577 4_577
C11' C11 C12' 96(10) 4_577 4_577
C6' C11 C12' 139(4) 4_577 4_577
C11' C11 C12 108(10) 4_577 .
C6' C11 C12 123(4) 4_577 .
C12' C11 C12 16(2) 4_577 .
C11' C11 C6 115(10) 4_577 .
C6' C11 C6 5(2) 4_577 .
C12' C11 C6 137(3) 4_577 .
C12 C11 C6 121(3) . .
C11' C11 C10 34(10) 4_577 .
C6' C11 C10 117(3) 4_577 .
C12' C11 C10 102(2) 4_577 .
C12 C11 C10 119(2) . .
C6 C11 C10 120(2) . .
C11' C11 C10' 28(10) 4_577 4_577
C6' C11 C10' 111(4) 4_577 4_577
C12' C11 C10' 107(3) 4_577 4_577
C12 C11 C10' 123(3) . 4_577
C6 C11 C10' 115(3) . 4_577
C10 C11 C10' 8(3) . 4_577
C12' C12 C11 77(8) 4_577 .
C12' C12 C13 43(8) 4_577 .
C11 C12 C13 119(3) . .
C12' C12 C11' 70(8) 4_577 4_577
C11 C12 C11' 9(3) . 4_577
C13 C12 C11' 112(3) . 4_577
C12' C12 C13' 30(7) 4_577 4_577
C11 C12 C13' 106(2) . 4_577
C13 C12 C13' 15(2) . 4_577
C11' C12 C13' 100(3) 4_577 4_577
C12' C12 H12A 163.7 4_577 .
C11 C12 H12A 119.5 . .
C13 C12 H12A 120.6 . .
C11' C12 H12A 125.7 4_577 .
C13' C12 H12A 134.1 4_577 .
C13' C13 C12' 109(8) 4_577 4_577
C13' C13 C12 122(7) 4_577 .
C12' C13 C12 14(3) 4_577 .
C13' C13 C14 19(9) 4_577 .
C12' C13 C14 108(3) 4_577 .
C12 C13 C14 122(2) . .
C13' C13 C14' 18(8) 4_577 4_577
C12' C13 C14' 104(4) 4_577 4_577
C12 C13 C14' 118(3) . 4_577
C14 C13 C14' 4(3) . 4_577
C13' C13 H13A 111.3 4_577 .
C12' C13 H13A 131.2 4_577 .
C12 C13 H13A 118.3 . .
C14 C13 H13A 118.9 . .
C14' C13 H13A 122.0 4_577 .
C14' C14 C13' 159(10) 4_577 4_577
C14' C14 C15 47(6) 4_577 .
C13' C14 C15 120(4) 4_577 .
C14' C14 C13 164(10) 4_577 .
C13' C14 C13 10(5) 4_577 .
C15 C14 C13 119(2) . .
C14' C14 C15' 43(6) 4_577 4_577
C13' C14 C15' 126(4) 4_577 4_577
C15 C14 C15' 7(3) . 4_577
C13 C14 C15' 124(3) . 4_577
C14' C14 H14A 74.3 4_577 .
C13' C14 H14A 118.2 4_577 .
C15 C14 H14A 120.8 . .
C13 C14 H14A 120.0 . .
C15' C14 H14A 115.2 4_577 .
C15' C15 C14' 132(10) 4_577 4_577
C15' C15 C10 89(9) 4_577 .
C14' C15 C10 137(4) 4_577 .
C15' C15 C14 146(10) 4_577 .
C14' C15 C14 19(3) 4_577 .
C10 C15 C14 118(3) . .
C15' C15 C10' 77(9) 4_577 4_577
C14' C15 C10' 145(5) 4_577 4_577
C10 C15 C10' 13(3) . 4_577
C14 C15 C10' 127(3) . 4_577
C15' C15 H15A 39.7 4_577 .
C14' C15 H15A 102.3 4_577 .
C10 C15 H15A 120.7 . .
C14 C15 H15A 120.8 . .
C10' C15 H15A 111.8 4_577 .
C16' C16 C5 72(8) 4_577 .
C16' C16 C5' 66(7) 4_577 4_577
C5 C16 C5' 6.4(19) . 4_577
C16' C16 H16A 88.3 4_577 .
C5 C16 H16A 109.0 . .
C5' C16 H16A 111.0 4_577 .
C16' C16 H16B 159.9 4_577 .
C5 C16 H16B 109.1 . .
C5' C16 H16B 113.2 4_577 .
H16A C16 H16B 109.5 . .
C16' C16 H16C 53.8 4_577 .
C5 C16 H16C 110.3 . .
C5' C16 H16C 104.0 4_577 .
H16A C16 H16C 109.5 . .
H16B C16 H16C 109.5 . .
N1 N1' C1 154(10) 4_577 4_577
N1 N1' C1' 151(10) 4_577 .
C1 N1' C1' 3(3) 4_577 .
N1 N1' C3' 93(10) 4_577 .
C1 N1' C3' 107(4) 4_577 .
C1' N1' C3' 110(3) . .
N1 N1' C3 70(9) 4_577 4_577
C1 N1' C3 128(5) 4_577 4_577
C1' N1' C3 131(3) . 4_577
C3' N1' C3 23(2) . 4_577
N1 N1' N2 148(10) 4_577 4_577
C1 N1' N2 46(3) 4_577 4_577
C1' N1' N2 49(2) . 4_577
C3' N1' N2 61(2) . 4_577
C3 N1' N2 82(3) 4_577 4_577
N1 N1' Ni1 51(9) 4_577 4_577
C1 N1' Ni1 113(4) 4_577 4_577
C1' N1' Ni1 110(2) . 4_577
C3' N1' Ni1 140(3) . 4_577
C3 N1' Ni1 119(3) 4_577 4_577
N2 N1' Ni1 159(3) 4_577 4_577
C1 C1' C4 125(10) 4_577 4_577
C1 C1' N1' 10(8) 4_577 .
C4 C1' N1' 116(4) 4_577 .
C1 C1' N2' 96(8) 4_577 .
C4 C1' N2' 137(4) 4_577 .
N1' C1' N2' 106(3) . .
C1 C1' N2 75(8) 4_577 4_577
C4 C1' N2 158(5) 4_577 4_577
N1' C1' N2 84(3) . 4_577
N2' C1' N2 21.1(19) . 4_577
C1 C1' C4' 130(8) 4_577 .
C4 C1' C4' 12(4) 4_577 .
N1' C1' C4' 121(2) . .
N2' C1' C4' 133(3) . .
N2 C1' C4' 154(3) 4_577 .
C1 C1' N1 16(7) 4_577 4_577
C4 C1' N1 112(4) 4_577 4_577
N1' C1' N1 6(3) . 4_577
N2' C1' N1 110(3) . 4_577
N2 C1' N1 89(3) 4_577 4_577
C4' C1' N1 116(3) . 4_577
N2 N2' C17 129(8) 4_577 4_577
N2 N2' C1' 85(5) 4_577 .
C17 N2' C1' 146(4) 4_577 .
N2 N2' C2' 28(6) 4_577 .
C17 N2' C2' 101(3) 4_577 .
C1' N2' C2' 113(3) . .
N2 N2' C1 71(5) 4_577 4_577
C17 N2' C1 160(5) 4_577 4_577
C1' N2' C1 14(2) . 4_577
C2' N2' C1 99(3) . 4_577
N2 N2' C22 151(6) 4_577 .
C17 N2' C22 22(3) 4_577 .
C1' N2' C22 124(2) . .
C2' N2' C22 123(2) . .
C1 N2' C22 138(3) 4_577 .
N2 N2' C2 14(5) 4_577 4_577
C17 N2' C2 114(4) 4_577 4_577
C1' N2' C2 99(2) . 4_577
C2' N2' C2 13.4(19) . 4_577
C1 N2' C2 85(3) 4_577 4_577
C22 N2' C2 136(2) . 4_577
C2 C2' N2 121(7) 4_577 4_577
C2 C2' C3' 33(6) 4_577 .
N2 C2' C3' 90(4) 4_577 .
C2 C2' N2' 135(6) 4_577 .
N2 C2' N2' 14(3) 4_577 .
C3' C2' N2' 104(2) . .
C2 C2' C3 27(4) 4_577 4_577
N2 C2' C3 94(4) 4_577 4_577
C3' C2' C3 9(3) . 4_577
N2' C2' C3 108(3) . 4_577
C2 C2' C17 170(7) 4_577 4_577
N2 C2' C17 50(3) 4_577 4_577
C3' C2' C17 139(3) . 4_577
N2' C2' C17 35.7(19) . 4_577
C3 C2' C17 144(3) 4_577 4_577
C2 C2' H2'A 96.8 4_577 .
N2 C2' H2'A 141.4 4_577 .
C3' C2' H2'A 128.5 . .
N2' C2' H2'A 127.4 . .
C3 C2' H2'A 124.0 4_577 .
C17 C2' H2'A 91.9 4_577 .
C3 C3' C2 131(10) 4_577 4_577
C3 C3' C2' 148(10) 4_577 .
C2 C3' C2' 21(3) 4_577 .
C3 C3' N1' 86(7) 4_577 .
C2 C3' N1' 126(5) 4_577 .
C2' C3' N1' 107(3) . .
C3 C3' N1 71(6) 4_577 4_577
C2 C3' N1 137(6) 4_577 4_577
C2' C3' N1 120(3) . 4_577
N1' C3' N1 15(2) . 4_577
C3 C3' N2 146(9) 4_577 4_577
C2 C3' N2 55(3) 4_577 4_577
C2' C3' N2 35(2) . 4_577
N1' C3' N2 72(2) . 4_577
N1 C3' N2 86(3) 4_577 4_577
C3 C3' C1 113(7) 4_577 4_577
C2 C3' C1 98(4) 4_577 4_577
C2' C3' C1 78(2) . 4_577
N1' C3' C1 29(2) . 4_577
N1 C3' C1 43.7(17) 4_577 4_577
N2 C3' C1 42.9(15) 4_577 4_577
C3 C3' H3'A 48.3 4_577 .
C2 C3' H3'A 107.7 4_577 .
C2' C3' H3'A 127.4 . .
N1' C3' H3'A 125.9 . .
N1 C3' H3'A 112.0 4_577 .
N2 C3' H3'A 162.1 4_577 .
C1 C3' H3'A 154.7 4_577 .
C4 C4' N3 91(10) 4_577 4_577
C4 C4' N3' 89(10) 4_577 .
N3 C4' N3' 8(4) 4_577 .
C4 C4' C1' 45(10) 4_577 .
N3 C4' C1' 114(3) 4_577 .
N3' C4' C1' 118(3) . .
C4 C4' C1 42(10) 4_577 4_577
N3 C4' C1 105(4) 4_577 4_577
N3' C4' C1 109(3) . 4_577
C1' C4' C1 9.0(19) . 4_577
C4 C4' H4'A 130.8 4_577 .
N3 C4' H4'A 126.0 4_577 .
N3' C4' H4'A 122.3 . .
C1' C4' H4'A 119.5 . .
C1 C4' H4'A 128.4 4_577 .
N3 N3' C4' 68(10) 4_577 .
N3 N3' C4 71(10) 4_577 4_577
C4' N3' C4 16(4) . 4_577
N3 N3' C5 125(10) 4_577 4_577
C4' N3' C5 115(4) . 4_577
C4 N3' C5 127(5) 4_577 4_577
N3 N3' C5' 124(10) 4_577 .
C4' N3' C5' 122(3) . .
C4 N3' C5' 134(4) 4_577 .
C5 N3' C5' 7(3) 4_577 .
N3 N3' Ni1 67(10) 4_577 4_577
C4' N3' Ni1 114(2) . 4_577
C4 N3' Ni1 103(3) 4_577 4_577
C5 N3' Ni1 130(3) 4_577 4_577
C5' N3' Ni1 123(2) . 4_577
C5 C5' C6 109(10) 4_577 4_577
C5 C5' N3' 53(10) 4_577 .
C6 C5' N3' 107(3) 4_577 .
C5 C5' C6' 110(10) 4_577 .
C6 C5' C6' 4(2) 4_577 .
N3' C5' C6' 111.0(19) . .
C5 C5' C16' 66(10) 4_577 .
C6 C5' C16' 111(3) 4_577 .
N3' C5' C16' 115(2) . .
C6' C5' C16' 107.6(19) . .
C5 C5' N3 54(10) 4_577 4_577
C6 C5' N3 112(4) 4_577 4_577
N3' C5' N3 5(4) . 4_577
C6' C5' N3 116(3) . 4_577
C16' C5' N3 114(3) . 4_577
C5 C5' C16 53(10) 4_577 4_577
C6 C5' C16 107(4) 4_577 4_577
N3' C5' C16 104(3) . 4_577
C6' C5' C16 104(2) . 4_577
C16' C5' C16 15(3) . 4_577
N3 C5' C16 104(3) 4_577 4_577
C5 C5' H5'A 141.2 4_577 .
C6 C5' H5'A 109.3 4_577 .
N3' C5' H5'A 109.9 . .
C6' C5' H5'A 108.8 . .
C16' C5' H5'A 103.8 . .
N3 C5' H5'A 105.8 4_577 .
C16 C5' H5'A 118.4 4_577 .
C6 C6' C11 126(10) 4_577 4_577
C6 C6' C7 87(10) 4_577 4_577
C11 C6' C7 124(4) 4_577 4_577
C6 C6' C7' 91(10) 4_577 .
C11 C6' C7' 129(3) 4_577 .
C7 C6' C7' 13(3) 4_577 .
C6 C6' C11' 135(10) 4_577 .
C11 C6' C11' 9(3) 4_577 .
C7 C6' C11' 118(3) 4_577 .
C7' C6' C11' 121.5(19) . .
C6 C6' C5' 42(10) 4_577 .
C11 C6' C5' 112(3) 4_577 .
C7 C6' C5' 121(3) 4_577 .
C7' C6' C5' 118.6(17) . .
C11' C6' C5' 119.9(17) . .
C6 C6' C5 41(10) 4_577 4_577
C11 C6' C5 119(4) 4_577 4_577
C7 C6' C5 115(3) 4_577 4_577
C7' C6' C5 112(3) . 4_577
C11' C6' C5 126(3) . 4_577
C5' C6' C5 7(2) . 4_577
C7 C7' C6' 83(10) 4_577 .
C7 C7' C6 81(10) 4_577 4_577
C6' C7' C6 6.6(19) . 4_577
C7 C7' C8' 80(10) 4_577 .
C6' C7' C8' 121(2) . .
C6 C7' C8' 126(3) 4_577 .
C7 C7' C8 65(10) 4_577 4_577
C6' C7' C8 111(3) . 4_577
C6 C7' C8 115(3) 4_577 4_577
C8' C7' C8 16(2) . 4_577
C7 C7' H7'A 103.7 4_577 .
C6' C7' H7'A 118.7 . .
C6 C7' H7'A 113.1 4_577 .
C8' C7' H7'A 120.0 . .
C8 C7' H7'A 127.0 4_577 .
C8 C8' C9' 61(9) 4_577 .
C8 C8' C7' 96(8) 4_577 .
C9' C8' C7' 116(2) . .
C8 C8' C7 84(8) 4_577 4_577
C9' C8' C7 113(3) . 4_577
C7' C8' C7 13(3) . 4_577
C8 C8' C9 45(8) 4_577 4_577
C9' C8' C9 16(2) . 4_577
C7' C8' C9 110(2) . 4_577
C7 C8' C9 104(3) 4_577 4_577
C8 C8' H8'A 114.2 4_577 .
C9' C8' H8'A 123.5 . .
C7' C8' H8'A 120.8 . .
C7 C8' H8'A 122.8 4_577 .
C9 C8' H8'A 127.4 4_577 .
C9 C9' C8 98(7) 4_577 4_577
C9 C9' C10' 60(7) 4_577 .
C8 C9' C10' 120(3) 4_577 .
C9 C9' C8' 116(7) 4_577 .
C8 C9' C8' 18(3) 4_577 .
C10' C9' C8' 126(2) . .
C9 C9' C10 55(6) 4_577 4_577
C8 C9' C10 113(3) 4_577 4_577
C10' C9' C10 8(3) . 4_577
C8' C9' C10 120(2) . 4_577
C9 C9' H9'A 91.0 4_577 .
C8 C9' H9'A 117.5 4_577 .
C10' C9' H9'A 117.3 . .
C8' C9' H9'A 116.7 . .
C10 C9' H9'A 121.8 4_577 .
C10 C10' C9 120(10) 4_577 4_577
C10 C10' C9' 135(10) 4_577 .
C9 C10' C9' 22(2) 4_577 .
C10 C10' C15' 90(10) 4_577 .
C9 C10' C15' 114(3) 4_577 .
C9' C10' C15' 122(2) . .
C10 C10' C15 76(9) 4_577 4_577
C9 C10' C15 126(4) 4_577 4_577
C9' C10' C15 136(3) . 4_577
C15' C10' C15 15(3) . 4_577
C10 C10' C11' 45(10) 4_577 .
C9 C10' C11' 121(3) 4_577 .
C9' C10' C11' 117.5(18) . .
C15' C10' C11' 120.9(18) . .
C15 C10' C11' 106(3) 4_577 .
C10 C10' C11 42(10) 4_577 4_577
C9 C10' C11 119(4) 4_577 4_577
C9' C10' C11 117(2) . 4_577
C15' C10' C11 121(2) . 4_577
C15 C10' C11 107(3) 4_577 4_577
C11' C10' C11 4(3) . 4_577
C11 C11' C10 140(10) 4_577 4_577
C11 C11' C6' 61(10) 4_577 .
C10 C11' C6' 123(3) 4_577 .
C11 C11' C12' 75(10) 4_577 .
C10 C11' C12' 110(3) 4_577 .
C6' C11' C12' 126(2) . .
C11 C11' C10' 147(10) 4_577 .
C10 C11' C10' 10(3) 4_577 .
C6' C11' C10' 118.2(17) . .
C12' C11' C10' 116.1(16) . .
C11 C11' C12 63(10) 4_577 4_577
C10 C11' C12 126(3) 4_577 4_577
C6' C11' C12 110(3) . 4_577
C12' C11' C12 15(2) . 4_577
C10' C11' C12 131(2) . 4_577
C11 C11' C6 56(10) 4_577 4_577
C10 C11' C6 125(3) 4_577 4_577
C6' C11' C6 4(2) . 4_577
C12' C11' C6 123(2) . 4_577
C10' C11' C6 121(2) . 4_577
C12 C11' C6 108(3) 4_577 4_577
C12 C12' C13 123(10) 4_577 4_577
C12 C12' C11 87(8) 4_577 4_577
C13 C12' C11 149(4) 4_577 4_577
C12 C12' C13' 142(9) 4_577 .
C13 C12' C13' 20(3) 4_577 .
C11 C12' C13' 131(3) 4_577 .
C12 C12' C11' 94(9) 4_577 .
C13 C12' C11' 140(4) 4_577 .
C11 C12' C11' 10(3) 4_577 .
C13' C12' C11' 123(2) . .
C12 C12' H12B 25.0 4_577 .
C13 C12' H12B 100.9 4_577 .
C11 C12' H12B 110.2 4_577 .
C13' C12' H12B 118.5 . .
C11' C12' H12B 118.4 . .
C13 C13' C14 151(10) 4_577 4_577
C13 C13' C12' 51(7) 4_577 .
C14 C13' C12' 124(4) 4_577 .
C13 C13' C14' 156(10) 4_577 .
C14 C13' C14' 7(5) 4_577 .
C12' C13' C14' 120.7(19) . .
C13 C13' C12 44(6) 4_577 4_577
C14 C13' C12 132(4) 4_577 4_577
C12' C13' C12 8(2) . 4_577
C14' C13' C12 129(2) . 4_577
C13 C13' H13B 74.1 4_577 .
C14 C13' H13B 115.5 4_577 .
C12' C13' H13B 120.3 . .
C14' C13' H13B 119.0 . .
C12 C13' H13B 112.3 4_577 .
C14 C14' C15 114(7) 4_577 4_577
C14 C14' C15' 123(7) 4_577 .
C15 C14' C15' 11(3) 4_577 .
C14 C14' C13' 14(10) 4_577 .
C15 C14' C13' 107(3) 4_577 .
C15' C14' C13' 117.1(19) . .
C14 C14' C13 12(7) 4_577 4_577
C15 C14' C13 104(3) 4_577 4_577
C15' C14' C13 114(2) . 4_577
C13' C14' C13 6(3) . 4_577
C14 C14' H14B 112.9 4_577 .
C15 C14' H14B 132.3 4_577 .
C15' C14' H14B 121.9 . .
C13' C14' H14B 120.9 . .
C13 C14' H14B 123.4 4_577 .
C15 C15' C10' 88(9) 4_577 .
C15 C15' C14' 37(10) 4_577 .
C10' C15' C14' 122(2) . .
C15 C15' C10 77(9) 4_577 4_577
C10' C15' C10 13(3) . 4_577
C14' C15' C10 112(3) . 4_577
C15 C15' C14 27(10) 4_577 4_577
C10' C15' C14 108(2) . 4_577
C14' C15' C14 14(2) . 4_577
C10 C15' C14 99(3) 4_577 4_577
C15 C15' H15B 149.0 4_577 .
C10' C15' H15B 118.8 . .
C14' C15' H15B 119.2 . .
C10 C15' H15B 128.2 4_577 .
C14 C15' H15B 132.7 4_577 .
C16 C16' C5 92(8) 4_577 4_577
C16 C16' C5' 99(8) 4_577 .
C5 C16' C5' 8(2) 4_577 .
C16 C16' H16D 96.7 4_577 .
C5 C16' H16D 109.9 4_577 .
C5' C16' H16D 112.0 . .
C16 C16' H16E 18.1 4_577 .
C5 C16' H16E 98.6 4_577 .
C5' C16' H16E 104.4 . .
H16D C16' H16E 109.5 . .
C16 C16' H16F 127.1 4_577 .
C5 C16' H16F 119.2 4_577 .
C5' C16' H16F 111.9 . .
H16D C16' H16F 109.5 . .
H16E C16' H16F 109.5 . .
N1 Ni1 N1 90.2(14) . 7_665
N1 Ni1 N1 90.2(14) . 10_656
N1 Ni1 N1 90.2(14) 7_665 10_656
N1 Ni1 N3 80.9(11) . .
N1 Ni1 N3 91.7(17) 7_665 .
N1 Ni1 N3 170.9(13) 10_656 .
N1 Ni1 N3 170.9(13) . 7_665
N1 Ni1 N3 80.9(11) 7_665 7_665
N1 Ni1 N3 91.7(17) 10_656 7_665
N3 Ni1 N3 97.4(14) . 7_665
N1 Ni1 N3 91.7(16) . 10_656
N1 Ni1 N3 170.9(13) 7_665 10_656
N1 Ni1 N3 80.9(11) 10_656 10_656
N3 Ni1 N3 97.4(14) . 10_656
N3 Ni1 N3 97.4(14) 7_665 10_656
N1 Ni1 N3' 83.4(11) . 4_577
N1 Ni1 N3' 88.0(18) 7_665 4_577
N1 Ni1 N3' 173.3(15) 10_656 4_577
N3 Ni1 N3' 4(2) . 4_577
N3 Ni1 N3' 94.4(14) 7_665 4_577
N3 Ni1 N3' 101.0(16) 10_656 4_577
N1 Ni1 N3' 88.0(17) . 11_476
N1 Ni1 N3' 173.3(15) 7_665 11_476
N1 Ni1 N3' 83.4(11) 10_656 11_476
N3 Ni1 N3' 94.4(14) . 11_476
N3 Ni1 N3' 101.0(15) 7_665 11_476
N3 Ni1 N3' 4(2) 10_656 11_476
N3' Ni1 N3' 98.1(16) 4_577 11_476
N1 Ni1 N3' 173.3(15) . 6_467
N1 Ni1 N3' 83.4(11) 7_665 6_467
N1 Ni1 N3' 88.0(18) 10_656 6_467
N3 Ni1 N3' 101.0(15) . 6_467
N3 Ni1 N3' 4(2) 7_665 6_467
N3 Ni1 N3' 94.4(14) 10_656 6_467
N3' Ni1 N3' 98.1(16) 4_577 6_467
N3' Ni1 N3' 98.1(16) 11_476 6_467
N1 Ni1 N1' 8.4(17) . 4_577
N1 Ni1 N1' 86.7(17) 7_665 4_577
N1 Ni1 N1' 97.8(14) 10_656 4_577
N3 Ni1 N1' 73.5(13) . 4_577
N3 Ni1 N1' 164.4(15) 7_665 4_577
N3 Ni1 N1' 96.3(18) 10_656 4_577
N3' Ni1 N1' 75.7(13) 4_577 4_577
N3' Ni1 N1' 92(2) 11_476 4_577
N3' Ni1 N1' 168.5(16) 6_467 4_577
N1 Ni1 N1' 97.8(14) . 6_467
N1 Ni1 N1' 8.4(17) 7_665 6_467
N1 Ni1 N1' 86.7(17) 10_656 6_467
N3 Ni1 N1' 96.3(18) . 6_467
N3 Ni1 N1' 73.5(12) 7_665 6_467
N3 Ni1 N1' 164.4(15) 10_656 6_467
N3' Ni1 N1' 92(2) 4_577 6_467
N3' Ni1 N1' 168.5(16) 11_476 6_467
N3' Ni1 N1' 75.7(13) 6_467 6_467
N1' Ni1 N1' 94.7(16) 4_577 6_467
N1 Ni1 N1' 86.7(17) . 11_476
N1 Ni1 N1' 97.8(14) 7_665 11_476
N1 Ni1 N1' 8.4(17) 10_656 11_476
N3 Ni1 N1' 164.4(15) . 11_476
N3 Ni1 N1' 96.3(18) 7_665 11_476
N3 Ni1 N1' 73.5(13) 10_656 11_476
N3' Ni1 N1' 168.5(16) 4_577 11_476
N3' Ni1 N1' 75.7(13) 11_476 11_476
N3' Ni1 N1' 92(2) 6_467 11_476
N1' Ni1 N1' 94.7(16) 4_577 11_476
N1' Ni1 N1' 94.7(16) 6_467 11_476

loop_
_geom_bond_atom_site_label_1
_geom_bond_atom_site_label_2
_geom_bond_distance
_geom_bond_site_symmetry_2
C17 C22 0.63(5) 4_577
C17 N2' 1.16(5) 4_577
C17 C18 1.49(2) .
C17 N2 1.52(3) .
C17 C21 1.73(5) 4_577
C17 C2' 1.95(5) 4_577
C17 H17A 0.9601 .
C17 H17B 0.9601 .
C18 C21 1.07(5) 4_577
C18 C20 1.32(5) 4_577
C18 C19 1.54(3) .
C18 C22 1.65(5) 4_577
C18 H18A 0.9602 .
C18 H18B 0.9598 .
C19 C20 0.50(8) 4_577
C19 C21 1.38(5) 4_577
C19 C20 1.56(2) .
C19 C19 1.65(7) 4_577
C19 H19A 0.9600 .
C19 H19B 0.9599 .
C20 C19 0.50(8) 4_577
C20 C18 1.32(5) 4_577
C20 C20 1.47(6) 4_577
C20 C21 1.52(3) .
C20 H20A 0.9600 .
C20 H20B 0.9599 .
C21 C18 1.07(5) 4_577
C21 C19 1.38(5) 4_577
C21 C22 1.48(2) .
C21 C17 1.73(5) 4_577
C21 H21A 0.9601 .
C21 H21B 0.9599 .
C22 C17 0.63(5) 4_577
C22 N2' 1.53(3) .
C22 C18 1.65(5) 4_577
C22 H22A 0.9599 .
C22 H22B 0.9601 .
N1 N1' 0.37(5) 4_577
N1 C1 1.32(2) .
N1 C3 1.38(2) .
N1 C3' 1.46(6) 4_577
N1 C1' 1.65(5) 4_577
N1 Ni1 2.00(3) .
C1 C1' 0.35(5) 4_577
C1 N1' 0.98(6) 4_577
C1 N2 1.33(2) .
C1 N2' 1.41(5) 4_577
C1 C4 1.44(3) .
C1 C4' 1.68(5) 4_577
C1 C3' 1.91(6) 4_577
N2 N2' 0.50(4) 4_577
N2 C2' 0.96(5) 4_577
N2 C2 1.37(3) .
N2 C1' 1.37(5) 4_577
N2 C3' 1.67(5) 4_577
N2 N1' 1.81(5) 4_577
C2 C2' 0.61(4) 4_577
C2 C3' 0.92(6) 4_577
C2 C3 1.36(3) .
C2 N2' 1.85(5) 4_577
C2 H2A 0.9599 .
C3 C3' 0.57(5) 4_577
C3 N1' 1.46(6) 4_577
C3 C2' 1.87(6) 4_577
C3 H3A 0.9600 .
C4 C4' 0.36(7) 4_577
C4 C1' 1.21(5) 4_577
C4 N3 1.23(2) .
C4 N3' 1.28(6) 4_577
C4 H4A 0.9599 .
N3 N3' 0.18(7) 4_577
N3 C4' 1.17(6) 4_577
N3 C5 1.45(2) .
N3 C5' 1.56(5) 4_577
N3 Ni1 2.14(3) .
C5 C5' 0.21(6) 4_577
C5 N3' 1.34(5) 4_577
C5 C16' 1.45(6) 4_577
C5 C6 1.48(2) .
C5 C16 1.53(2) .
C5 C6' 1.60(5) 4_577
C5 H5A 0.9601 .
C6 C6' 0.16(5) 4_577
C6 C5' 1.40(5) 4_577
C6 C7 1.36(2) .
C6 C11 1.37(2) .
C6 C7' 1.38(5) 4_577
C6 C11' 1.49(4) 4_577
C7 C7' 0.31(6) 4_577
C7 C6' 1.36(6) 4_577
C7 C8 1.44(2) .
C7 C8' 1.42(6) 4_577
C7 H7A 0.9601 .
C8 C8' 0.44(6) 4_577
C8 C9' 1.21(6) 4_577
C8 C9 1.38(2) .
C8 C7' 1.55(6) 4_577
C8 H8A 0.9599 .
C9 C9' 0.51(5) 4_577
C9 C10' 1.17(6) 4_577
C9 C10 1.35(2) .
C9 C8' 1.65(6) 4_577
C9 H9A 0.9601 .
C10 C10' 0.31(7) 4_577
C10 C11' 1.27(5) 4_577
C10 C15 1.37(2) .
C10 C15' 1.41(5) 4_577
C10 C11 1.45(3) .
C10 C9' 1.58(5) 4_577
C11 C11' 0.23(7) 4_577
C11 C6' 1.27(5) 4_577
C11 C12' 1.34(5) 4_577
C11 C12 1.37(2) .
C11 C10' 1.67(6) 4_577
C12 C12' 0.39(5) 4_577
C12 C13 1.38(2) .
C12 C11' 1.46(6) 4_577
C12 C13' 1.70(6) 4_577
C12 H12A 0.9600 .
C13 C13' 0.50(5) 4_577
C13 C12' 1.13(6) 4_577
C13 C14 1.44(2) .
C13 C14' 1.91(6) 4_577
C13 H13A 0.9599 .
C14 C14' 0.49(6) 4_577
C14 C13' 0.98(6) 4_577
C14 C15 1.39(2) .
C14 C15' 1.71(6) 4_577
C14 H14A 0.9602 .
C15 C15' 0.36(6) 4_577
C15 C14' 1.12(6) 4_577
C15 C10' 1.41(5) 4_577
C15 H15A 0.9601 .
C16 C16' 0.43(8) 4_577
C16 C5' 1.65(6) 4_577
C16 H16A 0.9600 .
C16 H16B 0.9599 .
C16 H16C 0.9600 .
N1' N1 0.37(5) 4_577
N1' C1 0.98(6) 4_577
N1' C1' 1.31(3) .
N1' C3' 1.39(3) .
N1' C3 1.46(6) 4_577
N1' N2 1.81(5) 4_577
N1' Ni1 2.21(4) 4_577
C1' C1 0.35(5) 4_577
C1' C4 1.21(5) 4_577
C1' N2' 1.32(2) .
C1' N2 1.37(5) 4_577
C1' C4' 1.44(3) .
C1' N1 1.65(5) 4_577
N2' N2 0.50(4) 4_577
N2' C17 1.16(5) 4_577
N2' C2' 1.37(3) .
N2' C1 1.41(5) 4_577
N2' C2 1.85(5) 4_577
C2' C2 0.61(4) 4_577
C2' N2 0.96(5) 4_577
C2' C3' 1.36(3) .
C2' C3 1.87(6) 4_577
C2' C17 1.95(5) 4_577
C2' H2'A 0.9602 .
C3' C3 0.57(5) 4_577
C3' C2 0.92(6) 4_577
C3' N1 1.46(6) 4_577
C3' N2 1.67(5) 4_577
C3' C1 1.91(6) 4_577
C3' H3'A 0.9600 .
C4' C4 0.36(7) 4_577
C4' N3 1.17(6) 4_577
C4' N3' 1.23(2) .
C4' C1 1.68(5) 4_577
C4' H4'A 0.9599 .
N3' N3 0.18(7) 4_577
N3' C4 1.28(6) 4_577
N3' C5 1.34(5) 4_577
N3' C5' 1.46(2) .
N3' Ni1 2.20(4) 4_577
C5' C5 0.21(6) 4_577
C5' C6 1.40(5) 4_577
C5' C6' 1.51(2) .
C5' C16' 1.52(2) .
C5' N3 1.56(5) 4_577
C5' C16 1.65(6) 4_577
C5' H5'A 0.9599 .
C6' C6 0.16(5) 4_577
C6' C11 1.27(5) 4_577
C6' C7 1.36(6) 4_577
C6' C7' 1.36(2) .
C6' C11' 1.371(19) .
C6' C5 1.60(5) 4_577
C7' C7 0.31(6) 4_577
C7' C6 1.38(5) 4_577
C7' C8' 1.44(2) .
C7' C8 1.55(6) 4_577
C7' H7'A 0.9600 .
C8' C8 0.44(6) 4_577
C8' C9' 1.36(2) .
C8' C7 1.42(6) 4_577
C8' C9 1.65(6) 4_577
C8' H8'A 0.9601 .
C9' C9 0.51(5) 4_577
C9' C8 1.21(6) 4_577
C9' C10' 1.346(19) .
C9' C10 1.58(5) 4_577
C9' H9'A 0.9598 .
C10' C10 0.31(7) 4_577
C10' C9 1.17(6) 4_577
C10' C15' 1.38(2) .
C10' C15 1.41(5) 4_577
C10' C11' 1.47(2) .
C10' C11 1.67(6) 4_577
C11' C11 0.23(7) 4_577
C11' C10 1.27(5) 4_577
C11' C12' 1.378(19) .
C11' C12 1.46(6) 4_577
C11' C6 1.49(4) 4_577
C12' C12 0.39(5) 4_577
C12' C13 1.13(6) 4_577
C12' C11 1.34(5) 4_577
C12' C13' 1.38(2) .
C12' H12B 0.9601 .
C13' C13 0.50(5) 4_577
C13' C14 0.98(6) 4_577
C13' C14' 1.44(2) .
C13' C12 1.70(6) 4_577
C13' H13B 0.9599 .
C14' C14 0.49(6) 4_577
C14' C15 1.12(6) 4_577
C14' C15' 1.39(2) .
C14' C13 1.91(6) 4_577
C14' H14B 0.9601 .
C15' C15 0.36(6) 4_577
C15' C10 1.41(5) 4_577
C15' C14 1.71(6) 4_577
C15' H15B 0.9599 .
C16' C16 0.43(8) 4_577
C16' C5 1.45(6) 4_577
C16' H16D 0.9599 .
C16' H16E 0.9600 .
C16' H16F 0.9599 .
Ni1 N1 2.00(3) 7_665
Ni1 N1 2.00(3) 10_656
Ni1 N3 2.14(3) 7_665
Ni1 N3 2.14(3) 10_656
Ni1 N3' 2.20(4) 4_577
Ni1 N3' 2.20(4) 11_476
Ni1 N3' 2.20(4) 6_467
Ni1 N1' 2.21(4) 4_577
Ni1 N1' 2.21(4) 6_467
Ni1 N1' 2.21(4) 11_476
